data_2231287
loop_
_publ_author_name
'Zeng, Wu-Lan'

_publ_section_title
;
 5,5'-[(2,4-Dichlorophenyl)methylene]bis(2,2-dimethyl-1,3-dioxane-4,6-dione)
;
_journal_coeditor_code RZ2616
_journal_issue 8
_journal_name_full 'Acta Crystallographica Section E'
_journal_page_first o1894
_journal_paper_doi 10.1107/S1600536811025384
_journal_volume 67
_journal_year 2011
_chemical_formula_iupac 'C19 H18 Cl2 O8'
_chemical_formula_moiety 'C19 H18 Cl2 O8'
_chemical_formula_sum 'C19 H18 Cl2 O8'
_chemical_formula_weight 445.23
_chemical_name_systematic
;
5,5'-[(2,4-Dichlorophenyl)methylene]bis(2,2-dimethyl-1,3-dioxane-4,6-dione)
;
_space_group_IT_number 14
_symmetry_cell_setting monoclinic
_symmetry_space_group_name_Hall '-P 2ybc'
_symmetry_space_group_name_H-M 'P 1 21/c 1'
_atom_sites_solution_hydrogens geom
_atom_sites_solution_primary direct
_atom_sites_solution_secondary difmap
_cell_angle_alpha 90.00
_cell_angle_beta 100.2010(10)
_cell_angle_gamma 90.00
_cell_formula_units_Z 4
_cell_length_a 7.9522(6)
_cell_length_b 11.5145(11)
_cell_length_c 22.0939(19)
_cell_measurement_reflns_used 2055
_cell_measurement_temperature 298(2)
_cell_measurement_theta_max 22.438
_cell_measurement_theta_min 2.577
_cell_volume 1991.1(3)
_computing_cell_refinement 'SAINT (Bruker, 1997)'
_computing_data_collection 'SMART (Bruker, 1997)'
_computing_data_reduction 'SAINT (Bruker, 1997)'
_computing_molecular_graphics 'SHELXTL (Sheldrick, 2008)'
_computing_publication_material 'SHELXTL (Sheldrick, 2008)'
_computing_structure_refinement 'SHELXL97 (Sheldrick, 2008)'
_computing_structure_solution 'SHELXS97 (Sheldrick, 2008)'
_diffrn_ambient_temperature 298(2)
_diffrn_measured_fraction_theta_full 0.998
_diffrn_measured_fraction_theta_max 0.998
_diffrn_measurement_device_type 'Bruker SMART CCD area-detector'
_diffrn_measurement_method 'phi and omega scans'
_diffrn_radiation_monochromator graphite
_diffrn_radiation_source 'fine-focus sealed tube'
_diffrn_radiation_type MoK\a
_diffrn_radiation_wavelength 0.71073
_diffrn_reflns_av_R_equivalents 0.0391
_diffrn_reflns_av_sigmaI/netI 0.0525
_diffrn_reflns_limit_h_max 9
_diffrn_reflns_limit_h_min -8
_diffrn_reflns_limit_k_max 13
_diffrn_reflns_limit_k_min -13
_diffrn_reflns_limit_l_max 16
_diffrn_reflns_limit_l_min -26
_diffrn_reflns_number 9830
_diffrn_reflns_theta_full 25.02
_diffrn_reflns_theta_max 25.02
_diffrn_reflns_theta_min 2.58
_exptl_absorpt_coefficient_mu 0.371
_exptl_absorpt_correction_T_max 0.9033
_exptl_absorpt_correction_T_min 0.8658
_exptl_absorpt_correction_type multi-scan
_exptl_absorpt_process_details '(SADABS; Sheldrick, 1996)'
_exptl_crystal_colour colourless
_exptl_crystal_density_diffrn 1.485
_exptl_crystal_density_method 'not measured'
_exptl_crystal_description block
_exptl_crystal_F_000 920
_exptl_crystal_size_max 0.40
_exptl_crystal_size_mid 0.34
_exptl_crystal_size_min 0.28
_refine_diff_density_max 0.327
_refine_diff_density_min -0.277
_refine_ls_extinction_method none
_refine_ls_goodness_of_fit_ref 1.026
_refine_ls_hydrogen_treatment constr
_refine_ls_matrix_type full
_refine_ls_number_parameters 266
_refine_ls_number_reflns 3519
_refine_ls_number_restraints 0
_refine_ls_restrained_S_all 1.026
_refine_ls_R_factor_all 0.0965
_refine_ls_R_factor_gt 0.0450
_refine_ls_shift/su_max 0.000
_refine_ls_shift/su_mean 0.000
_refine_ls_structure_factor_coef Fsqd
_refine_ls_weighting_details 'calc w=1/[\s^2^(Fo^2^)+(0.0473P)^2^+0.9163P] where P=(Fo^2^+2Fc^2^)/3'
_refine_ls_weighting_scheme calc
_refine_ls_wR_factor_gt 0.0981
_refine_ls_wR_factor_ref 0.1268
_reflns_number_gt 1978
_reflns_number_total 3519
_reflns_threshold_expression I>2sigma(I)
_cod_data_source_file rz2616.cif
_cod_data_source_block I
_cod_original_sg_symbol_H-M 'P 21/c'
_cod_database_code 2231287
_cod_database_fobs_code 2231287

loop_
_symmetry_equiv_pos_as_xyz
'x, y, z'
'-x, y+1/2, -z+1/2'
'-x, -y, -z'
'x, -y-1/2, z-1/2'

loop_
_atom_site_type_symbol
_atom_site_label
_atom_site_fract_x
_atom_site_fract_y
_atom_site_fract_z
_atom_site_U_iso_or_equiv
_atom_site_adp_type
_atom_site_calc_flag
_atom_site_refinement_flags
_atom_site_occupancy
_atom_site_symmetry_multiplicity
Cl Cl1 0.34140(13) 0.58466(10) 0.82975(4) 0.0791(4) Uani d . 1 1
Cl Cl2 0.94290(17) 0.39837(13) 0.91959(5) 0.1097(5) Uani d . 1 1
O O1 0.4381(3) 0.67539(19) 0.54288(9) 0.0534(6) Uani d . 1 1
O O2 0.6398(3) 0.77237(18) 0.61607(10) 0.0519(6) Uani d . 1 1
O O3 0.2390(3) 0.5720(2) 0.57392(10) 0.0633(7) Uani d . 1 1
O O4 0.6173(3) 0.75628(19) 0.71323(10) 0.0563(7) Uani d . 1 1
O O5 -0.0131(3) 0.43266(19) 0.63977(10) 0.0509(6) Uani d . 1 1
O O6 0.1923(3) 0.30698(19) 0.61015(10) 0.0530(6) Uani d . 1 1
O O7 0.0621(3) 0.5985(2) 0.68504(11) 0.0633(7) Uani d . 1 1
O O8 0.4641(3) 0.3549(2) 0.62659(11) 0.0576(6) Uani d . 1 1
C C1 0.3785(5) 0.6132(3) 0.58613(14) 0.0464(8) Uani d . 1 1
C C2 0.5000(4) 0.6011(2) 0.64670(13) 0.0393(8) Uani d . 1 1
H H2 0.5877 0.5452 0.6399 0.047 Uiso calc R 1 1
C C3 0.5907(4) 0.7152(3) 0.66308(15) 0.0422(8) Uani d . 1 1
C C4 0.6071(4) 0.7239(3) 0.55467(14) 0.0483(9) Uani d . 1 1
C C5 0.6000(5) 0.8257(3) 0.51133(15) 0.0637(11) Uani d . 1 1
H H5A 0.5794 0.7982 0.4697 0.096 Uiso calc R 1 1
H H5B 0.7067 0.8667 0.5193 0.096 Uiso calc R 1 1
H H5C 0.5093 0.8770 0.5174 0.096 Uiso calc R 1 1
C C6 0.7397(5) 0.6361(3) 0.54565(16) 0.0649(10) Uani d . 1 1
H H6A 0.7325 0.5703 0.5718 0.097 Uiso calc R 1 1
H H6B 0.8512 0.6703 0.5559 0.097 Uiso calc R 1 1
H H6C 0.7204 0.6113 0.5035 0.097 Uiso calc R 1 1
C C7 0.1059(4) 0.5050(3) 0.67033(14) 0.0453(8) Uani d . 1 1
C C8 0.2861(4) 0.4576(3) 0.68544(13) 0.0375(7) Uani d . 1 1
H H8 0.2904 0.4136 0.7237 0.045 Uiso calc R 1 1
C C9 0.3256(5) 0.3709(3) 0.63918(14) 0.0433(8) Uani d . 1 1
C C10 0.0272(4) 0.3142(3) 0.62803(15) 0.0486(8) Uani d . 1 1
C C11 0.0244(5) 0.2407(3) 0.68364(16) 0.0604(10) Uani d . 1 1
H H11A 0.0455 0.1612 0.6742 0.091 Uiso calc R 1 1
H H11B -0.0853 0.2469 0.6957 0.091 Uiso calc R 1 1
H H11C 0.1114 0.2669 0.7166 0.091 Uiso calc R 1 1
C C12 -0.1003(5) 0.2776(4) 0.57242(16) 0.0731(12) Uani d . 1 1
H H12A -0.0942 0.3298 0.5390 0.110 Uiso calc R 1 1
H H12B -0.2133 0.2795 0.5821 0.110 Uiso calc R 1 1
H H12C -0.0746 0.2002 0.5608 0.110 Uiso calc R 1 1
C C13 0.4220(4) 0.5546(3) 0.70107(13) 0.0385(7) Uani d . 1 1
H H13 0.3633 0.6205 0.7162 0.046 Uiso calc R 1 1
C C14 0.5585(4) 0.5159(2) 0.75482(13) 0.0360(7) Uani d . 1 1
C C15 0.5303(4) 0.5281(3) 0.81477(14) 0.0432(8) Uani d . 1 1
C C16 0.6490(5) 0.4927(3) 0.86523(14) 0.0524(9) Uani d . 1 1
H H16 0.6284 0.5041 0.9049 0.063 Uiso calc R 1 1
C C17 0.7951(5) 0.4412(3) 0.85586(16) 0.0552(9) Uani d . 1 1
C C18 0.8268(5) 0.4243(3) 0.79810(17) 0.0646(11) Uani d . 1 1
H H18 0.9268 0.3878 0.7921 0.078 Uiso calc R 1 1
C C19 0.7089(4) 0.4620(3) 0.74818(15) 0.0538(9) Uani d . 1 1
H H19 0.7321 0.4505 0.7088 0.065 Uiso calc R 1 1

loop_
_atom_site_aniso_label
_atom_site_aniso_U_11
_atom_site_aniso_U_22
_atom_site_aniso_U_33
_atom_site_aniso_U_12
_atom_site_aniso_U_13
_atom_site_aniso_U_23
Cl1 0.0685(7) 0.1167(9) 0.0547(6) 0.0359(6) 0.0181(5) -0.0067(6)
Cl2 0.0957(9) 0.1545(12) 0.0645(7) 0.0415(8) -0.0254(6) 0.0215(7)
O1 0.0564(15) 0.0646(15) 0.0350(13) -0.0160(12) -0.0035(10) 0.0125(11)
O2 0.0649(16) 0.0464(13) 0.0429(14) -0.0127(11) 0.0053(11) -0.0009(11)
O3 0.0572(17) 0.0817(18) 0.0445(14) -0.0252(14) -0.0084(11) 0.0136(12)
O4 0.0752(18) 0.0515(14) 0.0378(14) -0.0083(12) -0.0014(12) -0.0084(11)
O5 0.0375(14) 0.0526(14) 0.0589(15) -0.0018(11) -0.0017(10) 0.0004(11)
O6 0.0548(16) 0.0554(15) 0.0494(14) -0.0127(12) 0.0112(11) -0.0114(11)
O7 0.0477(16) 0.0586(17) 0.0805(18) 0.0128(12) 0.0029(12) -0.0087(13)
O8 0.0479(16) 0.0574(15) 0.0708(17) -0.0008(12) 0.0200(13) -0.0130(12)
C1 0.051(2) 0.048(2) 0.0379(19) -0.0090(17) 0.0009(16) 0.0024(15)
C2 0.0433(19) 0.0407(18) 0.0308(17) -0.0043(15) -0.0014(13) 0.0011(14)
C3 0.046(2) 0.0401(19) 0.038(2) -0.0034(15) -0.0009(15) 0.0013(16)
C4 0.052(2) 0.053(2) 0.0368(19) -0.0139(18) 0.0017(15) 0.0010(16)
C5 0.076(3) 0.064(2) 0.052(2) -0.012(2) 0.0134(19) 0.0162(19)
C6 0.070(3) 0.070(3) 0.056(2) 0.005(2) 0.0158(19) 0.0018(19)
C7 0.043(2) 0.050(2) 0.0423(19) 0.0013(17) 0.0040(15) 0.0070(17)
C8 0.0324(18) 0.0442(18) 0.0349(17) 0.0001(14) 0.0034(13) 0.0028(14)
C9 0.046(2) 0.0400(19) 0.044(2) -0.0019(16) 0.0068(16) 0.0028(15)
C10 0.041(2) 0.057(2) 0.047(2) -0.0057(17) 0.0045(15) 0.0022(17)
C11 0.057(2) 0.060(2) 0.062(2) -0.0143(19) 0.0053(18) 0.0097(19)
C12 0.065(3) 0.088(3) 0.059(3) -0.022(2) -0.0093(19) -0.006(2)
C13 0.0388(19) 0.0397(18) 0.0350(17) 0.0031(14) 0.0011(13) 0.0013(14)
C14 0.0363(18) 0.0382(17) 0.0325(17) -0.0001(14) 0.0032(13) 0.0029(13)
C15 0.0409(19) 0.050(2) 0.0384(19) 0.0044(15) 0.0064(14) -0.0030(15)
C16 0.061(2) 0.064(2) 0.0318(19) -0.0010(19) 0.0061(16) -0.0034(16)
C17 0.050(2) 0.067(2) 0.043(2) 0.0078(19) -0.0061(16) 0.0111(18)
C18 0.048(2) 0.091(3) 0.054(2) 0.025(2) 0.0056(18) 0.007(2)
C19 0.047(2) 0.075(2) 0.0395(19) 0.0140(19) 0.0091(16) 0.0045(17)

loop_
_atom_type_symbol
_atom_type_description
_atom_type_scat_dispersion_real
_atom_type_scat_dispersion_imag
_atom_type_scat_source
C C 0.0033 0.0016 'International Tables Vol C Tables 4.2.6.8 and 6.1.1.4'
H H 0.0000 0.0000 'International Tables Vol C Tables 4.2.6.8 and 6.1.1.4'
O O 0.0106 0.0060 'International Tables Vol C Tables 4.2.6.8 and 6.1.1.4'
Cl Cl 0.1484 0.1585 'International Tables Vol C Tables 4.2.6.8 and 6.1.1.4'

loop_
_geom_angle_atom_site_label_1
_geom_angle_atom_site_label_2
_geom_angle_atom_site_label_3
_geom_angle
C1 O1 C4 120.9(2)
C3 O2 C4 120.4(2)
C7 O5 C10 121.2(2)
C9 O6 C10 120.9(3)
O3 C1 O1 118.8(3)
O3 C1 C2 125.9(3)
O1 C1 C2 115.3(3)
C3 C2 C1 109.6(2)
C3 C2 C13 110.9(2)
C1 C2 C13 116.0(3)
C3 C2 H2 106.6
C1 C2 H2 106.6
C13 C2 H2 106.6
O4 C3 O2 119.8(3)
O4 C3 C2 124.6(3)
O2 C3 C2 115.6(3)
O1 C4 O2 109.1(3)
O1 C4 C6 111.8(3)
O2 C4 C6 111.8(3)
O1 C4 C5 105.0(3)
O2 C4 C5 106.0(3)
C6 C4 C5 112.8(3)
C4 C5 H5A 109.5
C4 C5 H5B 109.5
H5A C5 H5B 109.5
C4 C5 H5C 109.5
H5A C5 H5C 109.5
H5B C5 H5C 109.5
C4 C6 H6A 109.5
C4 C6 H6B 109.5
H6A C6 H6B 109.5
C4 C6 H6C 109.5
H6A C6 H6C 109.5
H6B C6 H6C 109.5
O7 C7 O5 118.7(3)
O7 C7 C8 125.1(3)
O5 C7 C8 116.1(3)
C9 C8 C7 113.2(3)
C9 C8 C13 114.1(3)
C7 C8 C13 112.6(3)
C9 C8 H8 105.3
C7 C8 H8 105.3
C13 C8 H8 105.3
O8 C9 O6 118.8(3)
O8 C9 C8 124.9(3)
O6 C9 C8 116.3(3)
O5 C10 O6 110.4(2)
O5 C10 C11 110.7(3)
O6 C10 C11 109.9(3)
O5 C10 C12 105.9(3)
O6 C10 C12 105.9(3)
C11 C10 C12 113.9(3)
C10 C11 H11A 109.5
C10 C11 H11B 109.5
H11A C11 H11B 109.5
C10 C11 H11C 109.5
H11A C11 H11C 109.5
H11B C11 H11C 109.5
C10 C12 H12A 109.5
C10 C12 H12B 109.5
H12A C12 H12B 109.5
C10 C12 H12C 109.5
H12A C12 H12C 109.5
H12B C12 H12C 109.5
C14 C13 C2 112.2(2)
C14 C13 C8 109.6(2)
C2 C13 C8 115.9(2)
C14 C13 H13 106.1
C2 C13 H13 106.1
C8 C13 H13 106.1
C19 C14 C15 115.9(3)
C19 C14 C13 124.0(3)
C15 C14 C13 120.0(3)
C16 C15 C14 122.3(3)
C16 C15 Cl1 116.7(3)
C14 C15 Cl1 121.0(2)
C17 C16 C15 119.1(3)
C17 C16 H16 120.5
C15 C16 H16 120.5
C16 C17 C18 120.9(3)
C16 C17 Cl2 118.4(3)
C18 C17 Cl2 120.6(3)
C17 C18 C19 119.5(3)
C17 C18 H18 120.3
C19 C18 H18 120.3
C14 C19 C18 122.3(3)
C14 C19 H19 118.9
C18 C19 H19 118.9

loop_
_geom_bond_atom_site_label_1
_geom_bond_atom_site_label_2
_geom_bond_distance
Cl1 C15 1.722(3)
Cl2 C17 1.738(3)
O1 C1 1.346(4)
O1 C4 1.436(4)
O2 C3 1.345(4)
O2 C4 1.447(4)
O3 C1 1.193(4)
O4 C3 1.189(3)
O5 C7 1.349(4)
O5 C10 1.435(4)
O6 C9 1.355(4)
O6 C10 1.439(4)
O7 C7 1.194(4)
O8 C9 1.197(4)
C1 C2 1.512(4)
C2 C3 1.511(4)
C2 C13 1.542(4)
C2 H2 0.9800
C4 C6 1.500(5)
C4 C5 1.508(4)
C5 H5A 0.9600
C5 H5B 0.9600
C5 H5C 0.9600
C6 H6A 0.9600
C6 H6B 0.9600
C6 H6C 0.9600
C7 C8 1.515(4)
C8 C9 1.501(4)
C8 C13 1.550(4)
C8 H8 0.9800
C10 C11 1.495(4)
C10 C12 1.508(4)
C11 H11A 0.9600
C11 H11B 0.9600
C11 H11C 0.9600
C12 H12A 0.9600
C12 H12B 0.9600
C12 H12C 0.9600
C13 C14 1.527(4)
C13 H13 0.9800
C14 C19 1.378(4)
C14 C15 1.389(4)
C15 C16 1.389(4)
C16 C17 1.352(5)
C16 H16 0.9300
C17 C18 1.358(5)
C18 C19 1.384(4)
C18 H18 0.9300
C19 H19 0.9300

loop_
_geom_hbond_atom_site_label_D
_geom_hbond_atom_site_label_H
_geom_hbond_atom_site_label_A
_geom_hbond_site_symmetry_A
_geom_hbond_distance_DH
_geom_hbond_distance_HA
_geom_hbond_distance_DA
_geom_hbond_angle_DHA
C8 H8 O4 2_646 0.98 2.32 3.220(4) 151
C11 H11B Cl1 2_546 0.96 2.75 3.387(4) 125
C11 H11C O4 2_646 0.96 2.43 3.323(4) 155

loop_
_geom_torsion_atom_site_label_1
_geom_torsion_atom_site_label_2
_geom_torsion_atom_site_label_3
_geom_torsion_atom_site_label_4
_geom_torsion
C4 O1 C1 O3 -178.1(3)
C4 O1 C1 C2 1.0(4)
O3 C1 C2 C3 -140.5(4)
O1 C1 C2 C3 40.4(4)
O3 C1 C2 C13 -14.1(5)
O1 C1 C2 C13 166.9(3)
C4 O2 C3 O4 -179.5(3)
C4 O2 C3 C2 -0.7(4)
C1 C2 C3 O4 138.2(3)
C13 C2 C3 O4 8.9(4)
C1 C2 C3 O2 -40.5(4)
C13 C2 C3 O2 -169.9(3)
C1 O1 C4 O2 -42.1(4)
C1 O1 C4 C6 82.0(4)
C1 O1 C4 C5 -155.4(3)
C3 O2 C4 O1 41.9(4)
C3 O2 C4 C6 -82.3(4)
C3 O2 C4 C5 154.5(3)
C10 O5 C7 O7 -171.7(3)
C10 O5 C7 C8 6.0(4)
O7 C7 C8 C9 -152.1(3)
O5 C7 C8 C9 30.4(4)
O7 C7 C8 C13 -20.8(4)
O5 C7 C8 C13 161.7(2)
C10 O6 C9 O8 173.5(3)
C10 O6 C9 C8 -6.4(4)
C7 C8 C9 O8 150.0(3)
C13 C8 C9 O8 19.4(4)
C7 C8 C9 O6 -30.1(4)
C13 C8 C9 O6 -160.6(2)
C7 O5 C10 O6 -41.5(4)
C7 O5 C10 C11 80.4(3)
C7 O5 C10 C12 -155.7(3)
C9 O6 C10 O5 41.7(4)
C9 O6 C10 C11 -80.6(3)
C9 O6 C10 C12 155.9(3)
C3 C2 C13 C14 -69.0(3)
C1 C2 C13 C14 165.2(3)
C3 C2 C13 C8 164.1(2)
C1 C2 C13 C8 38.3(4)
C9 C8 C13 C14 -89.5(3)
C7 C8 C13 C14 139.6(3)
C9 C8 C13 C2 38.8(4)
C7 C8 C13 C2 -92.1(3)
C2 C13 C14 C19 -36.7(4)
C8 C13 C14 C19 93.6(4)
C2 C13 C14 C15 147.1(3)
C8 C13 C14 C15 -82.6(3)
C19 C14 C15 C16 2.5(5)
C13 C14 C15 C16 179.0(3)
C19 C14 C15 Cl1 -175.5(3)
C13 C14 C15 Cl1 1.0(4)
C14 C15 C16 C17 -2.0(5)
Cl1 C15 C16 C17 176.0(3)
C15 C16 C17 C18 0.2(6)
C15 C16 C17 Cl2 179.5(3)
C16 C17 C18 C19 1.0(6)
Cl2 C17 C18 C19 -178.3(3)
C15 C14 C19 C18 -1.3(5)
C13 C14 C19 C18 -177.6(3)
C17 C18 C19 C14 -0.4(6)

loop_
_cod_related_entry_id
_cod_related_entry_database
_cod_related_entry_code
1 ChemSpider 30656878
